data_4310873
loop_
_publ_author_name
'Richard D. Adams'
'Shaobin Miao'
'Mark D. Smith'
'Horatio Farach'
'Charles Edwin Webster'
'Josiah Manson'
'Michael B. Hall'

_publ_section_title
;
 Nickel-Manganese Sulfido Carbonyl Cluster Complexes. Synthesis,
 Structure, and Properties of the Unusual Paramagnetic Complexes
 Cp2Ni2Mn(CO)3(\m3-E)2, E = S, Se
;
_journal_name_full 'Inorganic Chemistry'
_journal_page_first 2515
_journal_page_last 2525
_journal_paper_doi 10.1021/ic0354419
_journal_volume 43
_journal_year 2004
_chemical_formula_sum 'C12 H13 Mn Ni O3 S3'
_chemical_formula_weight 415.05
_chemical_name_systematic
; 
 ? 
;
_space_group_IT_number 2
_symmetry_cell_setting triclinic
_symmetry_space_group_name_Hall '-P 1'
_symmetry_space_group_name_H-M 'P -1'
_atom_sites_solution_hydrogens geom
_atom_sites_solution_primary direct
_atom_sites_solution_secondary difmap
_audit_creation_method SHELXL-97
_cell_angle_alpha 105.7640(10)
_cell_angle_beta 93.2970(10)
_cell_angle_gamma 90.0030(10)
_cell_formula_units_Z 4
_cell_length_a 9.3111(5)
_cell_length_b 11.8280(6)
_cell_length_c 14.8528(8)
_cell_measurement_reflns_used 3342
_cell_measurement_temperature 220(2)
_cell_measurement_theta_max 26.41
_cell_measurement_theta_min 2.54
_cell_volume 1571.43(14)
_computing_cell_refinement 'SAINT+ NT V6.02a (Bruker, 1998)'
_computing_data_collection 'SMART NT V5.619 (Bruker, 2000)'
_computing_data_reduction 'SAINT+ NT V6.02a'
_computing_molecular_graphics 'SHELXTL V5.1 (Sheldrick, 1997)'
_computing_publication_material 'SHELXTL V5.1'
_computing_structure_refinement 'SHELXL-97 (Sheldrick, 1997)'
_computing_structure_solution 'SHELXS-97 (Sheldrick, 1990)'
_diffrn_ambient_temperature 220(2)
_diffrn_measured_fraction_theta_full 0.994
_diffrn_measured_fraction_theta_max 0.994
_diffrn_measurement_device_type 'Bruker SMART APEX CCD diffractometer'
_diffrn_measurement_method 'omega scans'
_diffrn_radiation_monochromator graphite
_diffrn_radiation_source 'fine-focus sealed tube'
_diffrn_radiation_type MoK\a
_diffrn_radiation_wavelength 0.71073
_diffrn_reflns_av_R_equivalents 0.0385
_diffrn_reflns_av_sigmaI/netI 0.0601
_diffrn_reflns_limit_h_max 12
_diffrn_reflns_limit_h_min -12
_diffrn_reflns_limit_k_max 15
_diffrn_reflns_limit_k_min -15
_diffrn_reflns_limit_l_max 19
_diffrn_reflns_limit_l_min -19
_diffrn_reflns_number 17018
_diffrn_reflns_theta_full 28.35
_diffrn_reflns_theta_max 28.35
_diffrn_reflns_theta_min 1.79
_diffrn_standards_decay_% <1%
_exptl_absorpt_coefficient_mu 2.400
_exptl_absorpt_correction_T_max 1.000
_exptl_absorpt_correction_T_min 0.824
_exptl_absorpt_correction_type multi-scan
_exptl_absorpt_process_details '(SADABS, Bruker, 1997)'
_exptl_crystal_colour brown-green
_exptl_crystal_density_diffrn 1.754
_exptl_crystal_density_meas 0
_exptl_crystal_density_method 'not measured'
_exptl_crystal_description plate
_exptl_crystal_F_000 840
_exptl_crystal_size_max 0.22
_exptl_crystal_size_mid 0.16
_exptl_crystal_size_min 0.04
_refine_diff_density_max 0.737
_refine_diff_density_min -0.342
_refine_diff_density_rms 0.103
_refine_ls_extinction_method none
_refine_ls_goodness_of_fit_ref 1.048
_refine_ls_hydrogen_treatment mixed
_refine_ls_matrix_type full
_refine_ls_number_parameters 361
_refine_ls_number_reflns 7808
_refine_ls_number_restraints 0
_refine_ls_restrained_S_all 1.048
_refine_ls_R_factor_all 0.0657
_refine_ls_R_factor_gt 0.0504
_refine_ls_shift/su_max 0.001
_refine_ls_shift/su_mean 0.000
_refine_ls_structure_factor_coef Fsqd
_refine_ls_weighting_details 'calc w=1/[\s^2^(Fo^2^)+(0.0454P)^2^+0.1292P] where P=(Fo^2^+2Fc^2^)/3'
_refine_ls_weighting_scheme calc
_refine_ls_wR_factor_gt 0.1057
_refine_ls_wR_factor_ref 0.1130
_reflns_number_gt 6250
_reflns_number_total 7808
_reflns_threshold_expression >2sigma(I)
_cod_data_source_file ic0354419si20031216_110851.cif
_cod_data_source_block nimnss
_cod_depositor_comments
;
The following automatic conversions were performed:
'_symmetry_cell_setting' value 'Triclinic' changed to 'triclinic'
according to '/home/saulius/struct/CIF-dictionaries/cif_core.dic'
dictionary named 'cif_core.dic' version 2.4.1 from 2010-06-29.

Automatic conversion script
Id: cif_fix_enum 1527 2010-12-29 10:47:43Z saulius 
;
_cod_database_code 4310873

loop_
_symmetry_equiv_pos_as_xyz
'x, y, z'
'-x, -y, -z'

loop_
_atom_site_label
_atom_site_type_symbol
_atom_site_fract_x
_atom_site_fract_y
_atom_site_fract_z
_atom_site_U_iso_or_equiv
_atom_site_adp_type
_atom_site_occupancy
_atom_site_symmetry_multiplicity
_atom_site_calc_flag
_atom_site_refinement_flags
_atom_site_disorder_assembly
_atom_site_disorder_group
Ni1 Ni 0.29670(5) 0.55577(4) 0.36260(3) 0.03163(12) Uani 1 1 d . . .
Ni2 Ni 0.17981(5) 0.05524(4) 0.35921(3) 0.03007(12) Uani 1 1 d . . .
Mn1 Mn 0.48108(5) 0.42896(4) 0.18076(4) 0.02838(13) Uani 1 1 d . . .
Mn2 Mn -0.06803(5) -0.06673(4) 0.19483(4) 0.02727(13) Uani 1 1 d . . .
S1 S 0.24426(10) 0.42636(7) 0.22931(7) 0.0357(2) Uani 1 1 d . . .
S2 S 0.51424(9) 0.58204(8) 0.32277(6) 0.0349(2) Uani 1 1 d . . .
S3 S 0.40791(10) 0.57467(8) 0.11180(6) 0.0362(2) Uani 1 1 d . . .
S4 S -0.04900(9) 0.08822(7) 0.33621(6) 0.0321(2) Uani 1 1 d . . .
S5 S 0.18273(9) -0.07615(7) 0.22436(6) 0.03149(19) Uani 1 1 d . . .
S6 S -0.02194(9) 0.07600(7) 0.11967(6) 0.03128(19) Uani 1 1 d . . .
O10 O 0.5624(3) 0.2500(3) 0.2780(2) 0.0603(8) Uani 1 1 d . . .
O11 O 0.4192(4) 0.2363(3) 0.0103(2) 0.0653(9) Uani 1 1 d . . .
O12 O 0.7785(3) 0.4520(3) 0.1296(2) 0.0684(9) Uani 1 1 d . . .
O40 O -0.1112(3) -0.2500(2) 0.2914(2) 0.0584(8) Uani 1 1 d . . .
O41 O -0.3799(3) -0.0287(3) 0.1790(2) 0.0646(9) Uani 1 1 d . . .
O42 O -0.0612(3) -0.2601(2) 0.0226(2) 0.0587(8) Uani 1 1 d . . .
C1 C 0.1687(4) 0.6972(3) 0.4386(3) 0.0455(10) Uani 1 1 d . . .
H1 H 0.1410 0.7650 0.4224 0.055 Uiso 1 1 calc R . .
C2 C 0.2925(5) 0.6835(4) 0.4905(3) 0.0489(10) Uani 1 1 d . . .
H2 H 0.3668 0.7387 0.5107 0.059 Uiso 1 1 calc R . .
C3 C 0.2874(6) 0.5691(4) 0.5083(3) 0.0619(13) Uani 1 1 d . . .
H3 H 0.3538 0.5392 0.5448 0.074 Uiso 1 1 calc R . .
C4 C 0.1651(6) 0.5135(4) 0.4608(3) 0.0591(13) Uani 1 1 d . . .
H4 H 0.1342 0.4380 0.4587 0.071 Uiso 1 1 calc R . .
C5 C 0.0935(4) 0.5905(4) 0.4152(3) 0.0512(11) Uani 1 1 d . . .
H5 H 0.0101 0.5727 0.3762 0.061 Uiso 1 1 calc R . .
C10 C 0.5307(4) 0.3208(3) 0.2416(3) 0.0384(8) Uani 1 1 d . . .
C11 C 0.4415(4) 0.3132(3) 0.0754(3) 0.0392(9) Uani 1 1 d . . .
C12 C 0.6622(4) 0.4441(3) 0.1503(3) 0.0415(9) Uani 1 1 d . . .
C20 C 0.1471(4) 0.5030(3) 0.1548(3) 0.0455(10) Uani 1 1 d . . .
H20A H 0.1305 0.4497 0.0926 0.055 Uiso 1 1 calc R . .
H20B H 0.0540 0.5254 0.1796 0.055 Uiso 1 1 calc R . .
C21 C 0.2234(4) 0.6092(4) 0.1471(3) 0.0514(11) Uani 1 1 d . . .
H21A H 0.2263 0.6683 0.2070 0.062 Uiso 1 1 calc R . .
H21B H 0.1716 0.6411 0.1012 0.062 Uiso 1 1 calc R . .
C22 C 0.5056(5) 0.7025(3) 0.1830(3) 0.0509(11) Uani 1 1 d . . .
H22A H 0.6052 0.6969 0.1666 0.061 Uiso 1 1 calc R . .
H22B H 0.4662 0.7717 0.1682 0.061 Uiso 1 1 calc R . .
C23 C 0.5015(4) 0.7187(3) 0.2859(3) 0.0433(9) Uani 1 1 d . . .
H23A H 0.4125 0.7569 0.3067 0.052 Uiso 1 1 calc R . .
H23B H 0.5802 0.7709 0.3173 0.052 Uiso 1 1 calc R . .
C30 C 0.3294(4) 0.1927(3) 0.4271(3) 0.0436(9) Uani 1 1 d . . .
H30 H 0.3486 0.2608 0.4097 0.052 Uiso 1 1 calc R . .
C31 C 0.3983(4) 0.0866(4) 0.3980(3) 0.0448(9) Uani 1 1 d . . .
H31 H 0.4681 0.0692 0.3541 0.054 Uiso 1 1 calc R . .
C32 C 0.3442(5) 0.0081(4) 0.4468(3) 0.0508(11) Uani 1 1 d . . .
H32 H 0.3749 -0.0681 0.4414 0.061 Uiso 1 1 calc R . .
C33 C 0.2391(5) 0.0646(4) 0.5028(3) 0.0529(11) Uani 1 1 d . . .
H33 H 0.1872 0.0344 0.5429 0.063 Uiso 1 1 calc R . .
C34 C 0.2246(4) 0.1783(4) 0.4878(3) 0.0464(10) Uani 1 1 d . . .
H34 H 0.1571 0.2337 0.5139 0.056 Uiso 1 1 calc R . .
C40 C -0.0943(4) -0.1763(3) 0.2568(3) 0.0381(8) Uani 1 1 d . . .
C41 C -0.2590(4) -0.0437(3) 0.1837(3) 0.0392(9) Uani 1 1 d . . .
C42 C -0.0647(4) -0.1837(3) 0.0883(3) 0.0354(8) Uani 1 1 d . . .
C50 C -0.0506(4) 0.2245(3) 0.2989(3) 0.0395(9) Uani 1 1 d . . .
H50A H -0.1169 0.2785 0.3359 0.047 Uiso 1 1 calc R . .
H50B H 0.0446 0.2606 0.3123 0.047 Uiso 1 1 calc R . .
C51 C -0.0929(4) 0.2076(3) 0.1964(3) 0.0381(9) Uani 1 1 d . . .
H51A H -0.0595 0.2753 0.1779 0.046 Uiso 1 1 calc R . .
H51B H -0.1971 0.2046 0.1879 0.046 Uiso 1 1 calc R . .
C52 C 0.1710(4) 0.1042(3) 0.1383(3) 0.0373(8) Uani 1 1 d . . .
H52A H 0.2048 0.1343 0.0885 0.045 Uiso 1 1 calc R . .
H52B H 0.1914 0.1633 0.1973 0.045 Uiso 1 1 calc R . .
C53 C 0.2492(4) -0.0069(3) 0.1397(3) 0.0369(8) Uani 1 1 d . . .
H53A H 0.3509 0.0113 0.1544 0.044 Uiso 1 1 calc R . .
H53B H 0.2389 -0.0617 0.0778 0.044 Uiso 1 1 calc R . .

loop_
_atom_site_aniso_label
_atom_site_aniso_U_11
_atom_site_aniso_U_22
_atom_site_aniso_U_33
_atom_site_aniso_U_23
_atom_site_aniso_U_13
_atom_site_aniso_U_12
Ni1 0.0319(2) 0.0301(2) 0.0317(2) 0.00482(18) 0.00925(19) 0.00003(18)
Ni2 0.0293(2) 0.0311(2) 0.0283(2) 0.00631(18) -0.00231(18) -0.00252(17)
Mn1 0.0273(3) 0.0266(3) 0.0325(3) 0.0089(2) 0.0079(2) 0.0024(2)
Mn2 0.0246(3) 0.0254(3) 0.0304(3) 0.0057(2) -0.0012(2) -0.00173(19)
S1 0.0312(5) 0.0285(4) 0.0433(5) 0.0008(4) 0.0118(4) -0.0053(3)
S2 0.0298(5) 0.0394(5) 0.0337(5) 0.0074(4) 0.0005(4) -0.0048(4)
S3 0.0418(5) 0.0332(5) 0.0358(5) 0.0129(4) 0.0035(4) 0.0017(4)
S4 0.0293(4) 0.0326(4) 0.0321(5) 0.0039(4) 0.0058(3) -0.0018(3)
S5 0.0290(4) 0.0285(4) 0.0338(5) 0.0041(3) -0.0030(3) 0.0051(3)
S6 0.0284(4) 0.0331(4) 0.0337(5) 0.0116(4) 0.0015(3) 0.0030(3)
O10 0.074(2) 0.0527(19) 0.067(2) 0.0341(16) 0.0204(17) 0.0240(15)
O11 0.086(3) 0.0546(19) 0.0455(18) -0.0052(15) 0.0180(17) -0.0188(17)
O12 0.0354(17) 0.084(2) 0.095(3) 0.037(2) 0.0232(17) 0.0103(16)
O40 0.075(2) 0.0472(17) 0.061(2) 0.0285(15) 0.0049(16) -0.0100(15)
O41 0.0278(15) 0.0531(19) 0.102(3) 0.0038(17) -0.0013(16) -0.0019(13)
O42 0.080(2) 0.0406(16) 0.0443(17) -0.0043(14) -0.0096(15) 0.0040(15)
C1 0.049(2) 0.041(2) 0.043(2) 0.0025(17) 0.0168(19) 0.0095(18)
C2 0.051(3) 0.054(3) 0.033(2) -0.0031(18) 0.0032(18) 0.001(2)
C3 0.076(3) 0.081(3) 0.035(2) 0.023(2) 0.019(2) 0.033(3)
C4 0.077(3) 0.048(3) 0.057(3) 0.013(2) 0.041(3) 0.002(2)
C5 0.041(2) 0.060(3) 0.048(2) 0.001(2) 0.0217(19) 0.0029(19)
C10 0.042(2) 0.035(2) 0.042(2) 0.0150(17) 0.0139(17) 0.0090(16)
C11 0.043(2) 0.035(2) 0.039(2) 0.0072(17) 0.0152(17) -0.0019(16)
C12 0.036(2) 0.040(2) 0.053(2) 0.0184(18) 0.0127(18) 0.0085(16)
C20 0.0266(19) 0.052(2) 0.050(2) 0.0005(19) -0.0051(17) -0.0024(16)
C21 0.041(2) 0.046(2) 0.065(3) 0.014(2) -0.009(2) 0.0070(18)
C22 0.054(3) 0.036(2) 0.066(3) 0.020(2) -0.002(2) -0.0073(18)
C23 0.051(2) 0.0308(19) 0.047(2) 0.0076(17) 0.0034(18) -0.0170(17)
C30 0.044(2) 0.042(2) 0.043(2) 0.0112(18) -0.0063(18) -0.0157(18)
C31 0.030(2) 0.056(3) 0.043(2) 0.0058(19) -0.0062(16) -0.0044(17)
C32 0.054(3) 0.046(2) 0.049(3) 0.014(2) -0.023(2) -0.004(2)
C33 0.062(3) 0.062(3) 0.035(2) 0.018(2) -0.014(2) -0.021(2)
C34 0.049(2) 0.050(2) 0.031(2) -0.0022(17) -0.0045(17) -0.0049(19)
C40 0.036(2) 0.038(2) 0.039(2) 0.0081(17) 0.0008(16) -0.0037(16)
C41 0.030(2) 0.0308(19) 0.051(2) 0.0035(16) -0.0014(17) -0.0058(15)
C42 0.038(2) 0.0321(19) 0.036(2) 0.0106(16) -0.0074(16) -0.0016(15)
C50 0.039(2) 0.0261(18) 0.049(2) 0.0014(16) 0.0057(17) 0.0057(15)
C51 0.037(2) 0.0261(17) 0.053(2) 0.0132(16) 0.0090(17) 0.0101(15)
C52 0.0273(18) 0.044(2) 0.043(2) 0.0144(17) 0.0075(15) -0.0024(15)
C53 0.0224(17) 0.047(2) 0.039(2) 0.0070(17) 0.0051(15) 0.0030(15)

loop_
_atom_type_symbol
_atom_type_description
_atom_type_scat_dispersion_real
_atom_type_scat_dispersion_imag
_atom_type_scat_source
C C 0.0033 0.0016 'International Tables Vol C Tables 4.2.6.8 and 6.1.1.4'
H H 0.0000 0.0000 'International Tables Vol C Tables 4.2.6.8 and 6.1.1.4'
O O 0.0106 0.0060 'International Tables Vol C Tables 4.2.6.8 and 6.1.1.4'
S S 0.1246 0.1234 'International Tables Vol C Tables 4.2.6.8 and 6.1.1.4'
Mn Mn 0.3368 0.7283 'International Tables Vol C Tables 4.2.6.8 and 6.1.1.4'
Ni Ni 0.3393 1.1124 'International Tables Vol C Tables 4.2.6.8 and 6.1.1.4'

loop_
_geom_angle_atom_site_label_1
_geom_angle_atom_site_label_2
_geom_angle_atom_site_label_3
_geom_angle
_geom_angle_site_symmetry_1
_geom_angle_site_symmetry_3
_geom_angle_publ_flag
C2 Ni1 C5 64.74(17) . . ?
C2 Ni1 C4 65.05(18) . . ?
C5 Ni1 C4 39.46(17) . . ?
C2 Ni1 C3 40.16(17) . . ?
C5 Ni1 C3 64.96(18) . . ?
C4 Ni1 C3 37.67(18) . . ?
C2 Ni1 C1 38.13(16) . . ?
C5 Ni1 C1 38.32(15) . . ?
C4 Ni1 C1 64.76(16) . . ?
C3 Ni1 C1 65.11(17) . . ?
C2 Ni1 S1 165.98(12) . . ?
C5 Ni1 S1 101.43(12) . . ?
C4 Ni1 S1 106.18(14) . . ?
C3 Ni1 S1 137.90(15) . . ?
C1 Ni1 S1 129.02(12) . . ?
C2 Ni1 S2 101.06(12) . . ?
C5 Ni1 S2 161.19(12) . . ?
C4 Ni1 S2 147.73(16) . . ?
C3 Ni1 S2 112.94(15) . . ?
C1 Ni1 S2 122.98(12) . . ?
S1 Ni1 S2 91.90(4) . . ?
C34 Ni2 C31 65.11(16) . . ?
C34 Ni2 C32 64.74(17) . . ?
C31 Ni2 C32 39.74(16) . . ?
C34 Ni2 C30 38.99(15) . . ?
C31 Ni2 C30 38.23(15) . . ?
C32 Ni2 C30 64.90(16) . . ?
C34 Ni2 C33 39.39(16) . . ?
C31 Ni2 C33 65.01(17) . . ?
C32 Ni2 C33 37.55(17) . . ?
C30 Ni2 C33 65.14(15) . . ?
C34 Ni2 S5 167.75(12) . . ?
C31 Ni2 S5 102.64(11) . . ?
C32 Ni2 S5 106.02(13) . . ?
C30 Ni2 S5 130.87(11) . . ?
C33 Ni2 S5 136.83(13) . . ?
C34 Ni2 S4 100.08(12) . . ?
C31 Ni2 S4 160.25(12) . . ?
C32 Ni2 S4 147.50(13) . . ?
C30 Ni2 S4 122.11(11) . . ?
C33 Ni2 S4 112.60(13) . . ?
S5 Ni2 S4 91.89(3) . . ?
C12 Mn1 C11 91.91(18) . . ?
C12 Mn1 C10 92.39(17) . . ?
C11 Mn1 C10 89.61(17) . . ?
C12 Mn1 S3 90.48(12) . . ?
C11 Mn1 S3 93.28(13) . . ?
C10 Mn1 S3 175.85(12) . . ?
C12 Mn1 S1 174.93(13) . . ?
C11 Mn1 S1 92.74(12) . . ?
C10 Mn1 S1 89.65(12) . . ?
S3 Mn1 S1 87.25(4) . . ?
C12 Mn1 S2 92.51(13) . . ?
C11 Mn1 S2 175.55(12) . . ?
C10 Mn1 S2 90.70(12) . . ?
S3 Mn1 S2 86.19(4) . . ?
S1 Mn1 S2 82.83(3) . . ?
C42 Mn2 C41 94.90(16) . . ?
C42 Mn2 C40 88.34(16) . . ?
C41 Mn2 C40 91.83(17) . . ?
C42 Mn2 S6 92.87(12) . . ?
C41 Mn2 S6 90.97(12) . . ?
C40 Mn2 S6 176.84(12) . . ?
C42 Mn2 S5 91.86(12) . . ?
C41 Mn2 S5 173.15(12) . . ?
C40 Mn2 S5 89.44(12) . . ?
S6 Mn2 S5 87.60(3) . . ?
C42 Mn2 S4 174.74(12) . . ?
C41 Mn2 S4 90.27(12) . . ?
C40 Mn2 S4 92.46(12) . . ?
S6 Mn2 S4 86.07(3) . . ?
S5 Mn2 S4 82.95(3) . . ?
C20 S1 Ni1 106.72(13) . . ?
C20 S1 Mn1 101.83(13) . . ?
Ni1 S1 Mn1 92.80(4) . . ?
C23 S2 Ni1 103.64(13) . . ?
C23 S2 Mn1 104.52(12) . . ?
Ni1 S2 Mn1 92.01(3) . . ?
C22 S3 C21 101.2(2) . . ?
C22 S3 Mn1 102.79(14) . . ?
C21 S3 Mn1 105.32(14) . . ?
C50 S4 Ni2 104.21(12) . . ?
C50 S4 Mn2 105.23(12) . . ?
Ni2 S4 Mn2 91.89(3) . . ?
C53 S5 Ni2 108.47(12) . . ?
C53 S5 Mn2 101.06(11) . . ?
Ni2 S5 Mn2 92.77(3) . . ?
C51 S6 C52 101.92(17) . . ?
C51 S6 Mn2 103.11(12) . . ?
C52 S6 Mn2 105.28(12) . . ?
C2 C1 C5 107.1(4) . . ?
C2 C1 Ni1 68.3(2) . . ?
C5 C1 Ni1 68.4(2) . . ?
C1 C2 C3 108.9(4) . . ?
C1 C2 Ni1 73.5(2) . . ?
C3 C2 Ni1 71.8(2) . . ?
C4 C3 C2 106.3(4) . . ?
C4 C3 Ni1 70.5(3) . . ?
C2 C3 Ni1 68.0(2) . . ?
C3 C4 C5 108.6(4) . . ?
C3 C4 Ni1 71.9(2) . . ?
C5 C4 Ni1 69.1(2) . . ?
C1 C5 C4 108.7(4) . . ?
C1 C5 Ni1 73.3(2) . . ?
C4 C5 Ni1 71.4(2) . . ?
O10 C10 Mn1 178.2(3) . . ?
O11 C11 Mn1 177.0(4) . . ?
O12 C12 Mn1 178.9(4) . . ?
C21 C20 S1 113.5(3) . . ?
C20 C21 S3 110.9(3) . . ?
C23 C22 S3 114.4(3) . . ?
C22 C23 S2 114.9(3) . . ?
C31 C30 C34 107.1(4) . . ?
C31 C30 Ni2 69.1(2) . . ?
C34 C30 Ni2 68.6(2) . . ?
C30 C31 C32 108.5(4) . . ?
C30 C31 Ni2 72.6(2) . . ?
C32 C31 Ni2 71.5(2) . . ?
C33 C32 C31 108.4(4) . . ?
C33 C32 Ni2 72.1(2) . . ?
C31 C32 Ni2 68.8(2) . . ?
C32 C33 C34 107.1(4) . . ?
C32 C33 Ni2 70.4(2) . . ?
C34 C33 Ni2 68.0(2) . . ?
C30 C34 C33 108.7(4) . . ?
C30 C34 Ni2 72.4(2) . . ?
C33 C34 Ni2 72.7(2) . . ?
O40 C40 Mn2 176.3(3) . . ?
O41 C41 Mn2 178.3(4) . . ?
O42 C42 Mn2 177.8(3) . . ?
C51 C50 S4 114.4(2) . . ?
C50 C51 S6 114.0(2) . . ?
C53 C52 S6 110.4(2) . . ?
C52 C53 S5 112.7(2) . . ?

loop_
_geom_bond_atom_site_label_1
_geom_bond_atom_site_label_2
_geom_bond_distance
_geom_bond_site_symmetry_2
_geom_bond_publ_flag
Ni1 C2 2.084(4) . ?
Ni1 C5 2.087(4) . ?
Ni1 C4 2.117(4) . ?
Ni1 C3 2.134(4) . ?
Ni1 C1 2.150(4) . ?
Ni1 S1 2.1778(10) . ?
Ni1 S2 2.1879(10) . ?
Ni2 C34 2.083(4) . ?
Ni2 C31 2.088(4) . ?
Ni2 C32 2.124(4) . ?
Ni2 C30 2.132(4) . ?
Ni2 C33 2.145(4) . ?
Ni2 S5 2.1777(9) . ?
Ni2 S4 2.1900(10) . ?
Mn1 C12 1.792(4) . ?
Mn1 C11 1.797(4) . ?
Mn1 C10 1.802(4) . ?
Mn1 S3 2.3157(10) . ?
Mn1 S1 2.3618(10) . ?
Mn1 S2 2.3817(10) . ?
Mn2 C42 1.799(4) . ?
Mn2 C41 1.804(4) . ?
Mn2 C40 1.806(4) . ?
Mn2 S6 2.3151(10) . ?
Mn2 S5 2.3590(10) . ?
Mn2 S4 2.3803(9) . ?
S1 C20 1.816(4) . ?
S2 C23 1.844(4) . ?
S3 C22 1.804(4) . ?
S3 C21 1.838(4) . ?
S4 C50 1.841(4) . ?
S5 C53 1.812(4) . ?
S6 C51 1.811(3) . ?
S6 C52 1.819(3) . ?
O10 C10 1.143(4) . ?
O11 C11 1.142(4) . ?
O12 C12 1.154(4) . ?
O40 C40 1.141(4) . ?
O41 C41 1.141(4) . ?
O42 C42 1.137(4) . ?
C1 C2 1.384(6) . ?
C1 C5 1.392(6) . ?
C2 C3 1.449(6) . ?
C3 C4 1.372(7) . ?
C4 C5 1.420(6) . ?
C20 C21 1.477(5) . ?
C22 C23 1.490(5) . ?
C30 C31 1.383(5) . ?
C30 C34 1.407(5) . ?
C31 C32 1.432(6) . ?
C32 C33 1.374(6) . ?
C33 C34 1.426(6) . ?
C50 C51 1.510(5) . ?
C52 C53 1.507(5) . ?
